data_2203698
loop_
_publ_author_name
'Qing-An Wu'
'Zhen-Yuan Xu'

_publ_section_title
;
 <i>N</i>-Acetyl-<small>L</small>-valine
;
_journal_issue 6
_journal_name_full 'Acta Crystallographica Section E'
_journal_page_first o949
_journal_page_last o950
_journal_paper_doi 10.1107/S1600536804010505
_journal_volume 60
_journal_year 2004
_chemical_formula_iupac 'C7 H13 N O3'
_chemical_formula_moiety 'C7 H13 N O3'
_chemical_formula_sum 'C7 H13 N O3'
_chemical_formula_weight 159.18
_chemical_melting_point 437.5(5)
_chemical_name_systematic ?
_space_group_IT_number 19
_symmetry_cell_setting orthorhombic
_symmetry_space_group_name_Hall 'P 2ac 2ab'
_symmetry_space_group_name_H-M 'P 21 21 21'
_atom_sites_solution_hydrogens geom
_atom_sites_solution_primary direct
_atom_sites_solution_secondary difmap
_audit_creation_method SHELXL-97
_cell_angle_alpha 90.00
_cell_angle_beta 90.00
_cell_angle_gamma 90.00
_cell_formula_units_Z 4
_cell_length_a 6.6540(10)
_cell_length_b 9.444(2)
_cell_length_c 13.182(3)
_cell_measurement_reflns_used 7521
_cell_measurement_temperature 293(2)
_cell_measurement_theta_max 27.5
_cell_measurement_theta_min 3.1
_cell_volume 828.4(3)
_computing_cell_refinement PROCESS-AUTO
_computing_data_collection 'PROCESS-AUTO (Rigaku, 1998)'
_computing_data_reduction 'CrystalStructure (Rigaku/MSC, 2003)'
_computing_molecular_graphics 'ORTEP-3 for Windows (Farrugia, 1997)'
_computing_publication_material 'WinGX (Farrugia, 1999)'
_computing_structure_refinement 'SHELXL97 (Sheldrick, 1997)'
_computing_structure_solution 'SHELXS97 (Sheldrick, 1997)'
_diffrn_ambient_temperature 293(2)
_diffrn_measured_fraction_theta_full 0.980
_diffrn_measured_fraction_theta_max 0.980
_diffrn_measurement_device_type 'Rigaku R-AXIS RAPID'
_diffrn_measurement_method \w/2\q
_diffrn_radiation_monochromator graphite
_diffrn_radiation_source 'fine-focus sealed tube'
_diffrn_radiation_type MoK\a
_diffrn_radiation_wavelength 0.71073
_diffrn_reflns_av_R_equivalents 0.0211
_diffrn_reflns_av_sigmaI/netI 0.0472
_diffrn_reflns_limit_h_max 8
_diffrn_reflns_limit_h_min -8
_diffrn_reflns_limit_k_max 12
_diffrn_reflns_limit_k_min -11
_diffrn_reflns_limit_l_max 17
_diffrn_reflns_limit_l_min -16
_diffrn_reflns_number 1841
_diffrn_reflns_theta_full 27.48
_diffrn_reflns_theta_max 27.48
_diffrn_reflns_theta_min 2.65
_diffrn_standards_decay_% 0.3
_diffrn_standards_interval_time 60
_diffrn_standards_number 3
_exptl_absorpt_coefficient_mu 0.099
_exptl_absorpt_correction_type none
_exptl_crystal_colour colorless
_exptl_crystal_density_diffrn 1.276
_exptl_crystal_density_method 'not measured'
_exptl_crystal_description prism
_exptl_crystal_F_000 344
_exptl_crystal_size_max 0.20
_exptl_crystal_size_mid 0.20
_exptl_crystal_size_min 0.18
_refine_diff_density_max 0.124
_refine_diff_density_min -0.125
_refine_ls_abs_structure_details 'Flack (1983)'
_refine_ls_abs_structure_Flack 10(10)
_refine_ls_extinction_coef 0.052(4)
_refine_ls_extinction_expression Fc^*^=kFc[1+0.001xFc^2^\l^3^/sin(2\q)]^-1/4^
_refine_ls_extinction_method SHELXL97
_refine_ls_goodness_of_fit_ref 0.911
_refine_ls_hydrogen_treatment constr
_refine_ls_matrix_type full
_refine_ls_number_parameters 101
_refine_ls_number_reflns 1099
_refine_ls_number_restraints 0
_refine_ls_restrained_S_all 0.911
_refine_ls_R_factor_all 0.0458
_refine_ls_R_factor_gt 0.0337
_refine_ls_shift/su_max 0.000
_refine_ls_shift/su_mean 0.000
_refine_ls_structure_factor_coef Fsqd
_refine_ls_weighting_details 'calc w = 1/[\s^2^(Fo^2^)+(0.0340P)^2^] where P = (Fo^2^+2Fc^2^)/3'
_refine_ls_weighting_scheme calc
_refine_ls_wR_factor_gt 0.0693
_refine_ls_wR_factor_ref 0.0716
_reflns_number_gt 830
_reflns_number_total 1099
_reflns_threshold_expression I>2\s(I)
_cod_data_source_file ac6099.cif
_cod_data_source_block I
_cod_depositor_comments
;
The following automatic conversions were performed:

'_chemical_melting_point' value '437-438' was changed to '437.5(5)' -
the average value was taken and precision was estimated.

Automatic conversion script
Id: cif_fix_values 1646 2011-03-28 12:23:43Z adriana 

The following automatic conversions were performed:

'_chemical_melting_point' value '437-438' was changed to '437.5(5)' -
the average value was taken and precision was estimated.

Automatic conversion script
Id: cif_fix_values 1715 2011-07-08 13:25:40Z adriana 
;
_cod_database_code 2203698

loop_
_symmetry_equiv_pos_as_xyz
'x, y, z'
'-x+1/2, -y, z+1/2'
'x+1/2, -y+1/2, -z'
'-x, y+1/2, -z+1/2'

loop_
_atom_site_label
_atom_site_fract_x
_atom_site_fract_y
_atom_site_fract_z
_atom_site_U_iso_or_equiv
_atom_site_adp_type
_atom_site_calc_flag
_atom_site_refinement_flags
_atom_site_occupancy
_atom_site_type_symbol
O1 0.89825(19) 0.73896(12) 0.78888(12) 0.0387(4) Uani d . 1 O
N1 0.8761(2) 0.51588(14) 0.72868(12) 0.0319(4) Uani d . 1 N
H1 0.9308 0.4334 0.7279 0.038 Uiso calc R 1 H
O3 0.3855(2) 0.42029(16) 0.63941(12) 0.0506(5) Uani d . 1 O
H3 0.3124 0.3540 0.6553 0.076 Uiso calc R 1 H
O2 0.5808(2) 0.33061(16) 0.75927(13) 0.0539(5) Uani d . 1 O
C3 0.9624(3) 0.61527(18) 0.78453(16) 0.0300(4) Uani d . 1 C
C5 0.7383(3) 0.5484(2) 0.55498(17) 0.0368(5) Uani d . 1 C
H5 0.6098 0.5652 0.5206 0.044 Uiso calc R 1 H
C2 1.1434(3) 0.5709(2) 0.84340(17) 0.0411(5) Uani d . 1 C
H2A 1.1719 0.4731 0.8300 0.062 Uiso calc R 1 H
H2B 1.1184 0.5835 0.9146 0.062 Uiso calc R 1 H
H2C 1.2564 0.6278 0.8235 0.062 Uiso calc R 1 H
C4 0.5508(3) 0.4174(2) 0.69554(17) 0.0342(5) Uani d . 1 C
C1 0.6955(3) 0.53645(19) 0.66871(17) 0.0319(5) Uani d . 1 C
H1A 0.6338 0.6256 0.6905 0.038 Uiso calc R 1 H
C6 0.8279(4) 0.4150(2) 0.51105(18) 0.0513(6) Uani d . 1 C
H6A 0.7393 0.3367 0.5238 0.077 Uiso calc R 1 H
H6B 0.9558 0.3970 0.5422 0.077 Uiso calc R 1 H
H6C 0.8455 0.4263 0.4392 0.077 Uiso calc R 1 H
C7 0.8729(4) 0.6763(2) 0.5345(2) 0.0616(8) Uani d . 1 C
H7A 0.8117 0.7598 0.5623 0.092 Uiso calc R 1 H
H7B 0.8900 0.6878 0.4626 0.092 Uiso calc R 1 H
H7C 1.0016 0.6616 0.5657 0.092 Uiso calc R 1 H

loop_
_atom_site_aniso_label
_atom_site_aniso_U_11
_atom_site_aniso_U_22
_atom_site_aniso_U_33
_atom_site_aniso_U_12
_atom_site_aniso_U_13
_atom_site_aniso_U_23
O1 0.0341(7) 0.0257(6) 0.0563(10) 0.0029(6) -0.0015(8) -0.0058(7)
N1 0.0308(7) 0.0223(7) 0.0425(10) 0.0022(6) -0.0026(8) -0.0027(7)
O3 0.0355(8) 0.0545(9) 0.0619(11) -0.0149(7) -0.0069(8) 0.0073(9)
O2 0.0451(9) 0.0515(8) 0.0650(11) -0.0128(7) -0.0040(10) 0.0197(10)
C3 0.0282(8) 0.0287(9) 0.0332(11) -0.0017(8) 0.0047(9) 0.0009(9)
C5 0.0365(10) 0.0332(10) 0.0406(13) -0.0016(9) -0.0073(10) 0.0025(10)
C2 0.0378(11) 0.0373(10) 0.0481(13) -0.0011(9) -0.0053(10) -0.0008(11)
C4 0.0290(9) 0.0334(9) 0.0401(12) -0.0011(8) 0.0032(9) -0.0055(10)
C1 0.0289(9) 0.0226(9) 0.0443(12) 0.0010(7) -0.0034(9) -0.0026(9)
C6 0.0587(13) 0.0570(14) 0.0383(13) 0.0091(11) -0.0012(12) -0.0044(13)
C7 0.0736(18) 0.0584(14) 0.0529(15) -0.0260(14) -0.0022(15) 0.0142(14)

loop_
_atom_type_symbol
_atom_type_description
_atom_type_scat_dispersion_real
_atom_type_scat_dispersion_imag
_atom_type_scat_source
C C 0.0033 0.0000 'International Tables Vol C Tables 4.2.6.8 and 6.1.1.4'
H H 0.0000 0.0000 'International Tables Vol C Tables 4.2.6.8 and 6.1.1.4'
N N 0.0061 0.0000 'International Tables Vol C Tables 4.2.6.8 and 6.1.1.4'
O O 0.0106 0.0000 'International Tables Vol C Tables 4.2.6.8 and 6.1.1.4'

loop_
_geom_angle_atom_site_label_1
_geom_angle_atom_site_label_2
_geom_angle_atom_site_label_3
_geom_angle
_geom_angle_publ_flag
C3 N1 C1 124.54(14) yes
C3 N1 H1 117.7 ?
C1 N1 H1 117.7 ?
C4 O3 H3 109.5 ?
O1 C3 N1 122.83(17) yes
O1 C3 C2 121.05(17) yes
N1 C3 C2 116.12(16) yes
C6 C5 C7 111.13(18) ?
C6 C5 C1 112.81(17) ?
C7 C5 C1 109.92(18) ?
C6 C5 H5 107.6 ?
C7 C5 H5 107.6 ?
C1 C5 H5 107.6 ?
C3 C2 H2A 109.5 ?
C3 C2 H2B 109.5 ?
H2A C2 H2B 109.5 ?
C3 C2 H2C 109.5 ?
H2A C2 H2C 109.5 ?
H2B C2 H2C 109.5 ?
O2 C4 O3 123.18(19) ?
O2 C4 C1 124.49(18) ?
O3 C4 C1 112.33(17) ?
N1 C1 C4 107.37(15) yes
N1 C1 C5 112.91(15) yes
C4 C1 C5 113.57(17) ?
N1 C1 H1A 107.6 ?
C4 C1 H1A 107.6 ?
C5 C1 H1A 107.6 ?
C5 C6 H6A 109.5 ?
C5 C6 H6B 109.5 ?
H6A C6 H6B 109.5 ?
C5 C6 H6C 109.5 ?
H6A C6 H6C 109.5 ?
H6B C6 H6C 109.5 ?
C5 C7 H7A 109.5 ?
C5 C7 H7B 109.5 ?
H7A C7 H7B 109.5 ?
C5 C7 H7C 109.5 ?
H7A C7 H7C 109.5 ?
H7B C7 H7C 109.5 ?

loop_
_geom_bond_atom_site_label_1
_geom_bond_atom_site_label_2
_geom_bond_distance
_geom_bond_publ_flag
O1 C3 1.245(2) yes
N1 C3 1.324(2) yes
N1 C1 1.452(2) yes
N1 H1 0.8600 ?
O3 C4 1.326(2) yes
O3 H3 0.8200 ?
O2 C4 1.191(2) yes
C3 C2 1.493(3) ?
C5 C6 1.510(3) ?
C5 C7 1.528(3) ?
C5 C1 1.530(3) ?
C5 H5 0.9800 ?
C2 H2A 0.9600 ?
C2 H2B 0.9600 ?
C2 H2C 0.9600 ?
C4 C1 1.522(3) ?
C1 H1A 0.9800 ?
C6 H6A 0.9600 ?
C6 H6B 0.9600 ?
C6 H6C 0.9600 ?
C7 H7A 0.9600 ?
C7 H7B 0.9600 ?
C7 H7C 0.9600 ?

loop_
_geom_torsion_atom_site_label_1
_geom_torsion_atom_site_label_2
_geom_torsion_atom_site_label_3
_geom_torsion_atom_site_label_4
_geom_torsion
_geom_torsion_publ_flag
C1 N1 C3 O1 -1.9(3) ?
C1 N1 C3 C2 177.95(17) yes
C3 N1 C1 C4 -129.47(18) yes
C3 N1 C1 C5 104.6(2) yes
O2 C4 C1 N1 4.3(3) ?
O3 C4 C1 N1 -175.47(15) yes
O2 C4 C1 C5 129.9(2) ?
O3 C4 C1 C5 -49.9(2) ?
C6 C5 C1 N1 63.3(2) ?
C7 C5 C1 N1 -61.3(2) ?
C6 C5 C1 C4 -59.2(2) ?
C7 C5 C1 C4 176.17(16) ?

loop_
_cod_related_entry_id
_cod_related_entry_database
_cod_related_entry_code
1 ChemSpider 60154
